data_7050344
loop_
_publ_author_name
'Norberto Masciocchi'
'Olga Bortolini'
'Giancarlo Fantin'
'Marco Fogagnolo'
'Simona Galli'
'Angelo Sironi'

_publ_section_title
;
Structural and Analytical Powder Diffraction
Studies of the Enantioselective Inclusion of Chiral Arylmethylsulfoxides in
Dehydrocholic Acid Co-Crystals
;
_journal_name_full 'New J.Chem.(Nouv.J.Chim.)'
_journal_year 2004
_chemical_formula_sum 'C32 H44 O6 S'
_chemical_name_common '(R)-p-tolyl-methyl-sulfoxide 3,7,12-triketo-5\&s-cholan-24-oic acid'
_space_group_IT_number 4
_symmetry_space_group_name_Hall 'P 2yb'
_symmetry_space_group_name_H-M 'P 1 21 1'
_cell_angle_alpha 90
_cell_angle_beta 101.2338(32)
_cell_angle_gamma 90
_cell_formula_units_Z 2
_cell_length_a 10.90867(64)
_cell_length_b 6.80368(33)
_cell_length_c 20.2917(11)
_cell_volume 1477.18(14)
_diffrn_radiation_type CuK\a
_diffrn_radiation_wavelength 1.5418
_cod_original_sg_symbol_H-M 'P 21'
_cod_original_formula_sum 'C32 H44 O6 S1'
_cod_database_code 7050344

loop_
_symmetry_equiv_pos_as_xyz
'-x, y+1/2, -z'
'x, y, z'

loop_
_atom_site_label
_atom_site_type_symbol
_atom_site_symmetry_multiplicity
_atom_site_fract_x
_atom_site_fract_y
_atom_site_fract_z
_atom_site_occupancy
_atom_site_B_iso_or_equiv
O1 O 2 0.08966344 0.02384237 1.06086 1 4
O2 O 2 0.4041485 -0.3621432 0.804032 1 4
O3 O 2 0.9499771 -0.07512471 0.7013784 1 4
O4 O 2 1.024138 -0.3046236 0.6421079 1 4
H1 H 2 1.06693 -0.212295 0.6336013 1 4
O5 O 2 0.5287828 0.3223787 0.9731115 1 4
C1 C 2 0.07378096 0.03319296 0.8883469 1 4
H2 H 2 -0.0006705367 0.1095247 0.8898898 1 4
H3 H 2 0.0542549 -0.05486414 0.850205 1 4
C2 C 2 0.104763 -0.0915367 0.9527861 1 4
H4 H 2 0.03350543 -0.1729608 0.9567877 1 4
H5 H 2 0.1749922 -0.1772534 0.9507861 1 4
C3 C 2 0.1362018 0.0403019 1.012261 1 4
C4 C 2 0.2310175 0.194275 1.006985 1 4
H6 H 2 0.3125054 0.1324789 1.013312 1 4
H7 H 2 0.232755 0.2876552 1.043288 1 4
C5 C 2 0.208235 0.3086881 0.9393669 1 4
H8 H 2 0.1355996 0.3939362 0.9388541 1 4
C6 C 2 0.3213026 0.4431956 0.9381656 1 4
H9 H 2 0.3012916 0.5353112 0.9012405 1 4
H10 H 2 0.3406009 0.517622 0.9796839 1 4
C7 C 2 0.4325709 0.3209068 0.9301733 1 4
C8 C 2 0.4141507 0.1961226 0.8687866 1 4
H11 H 2 0.3942441 0.2830713 0.8297081 1 4
C9 C 2 0.2982152 0.05975285 0.8687074 1 4
H12 H 2 0.3196225 -0.02406419 0.9086387 1 4
C10 C 2 0.1781862 0.1756296 0.8764401 1 4
C11 C 2 0.2774526 -0.08134843 0.8067941 1 4
H13 H 2 0.215237 -0.1793882 0.8118553 1 4
H14 H 2 0.2458205 -0.00693496 0.7663334 1 4
C12 C 2 0.3968328 -0.1817902 0.8002017 1 4
C13 C 2 0.5052916 -0.04979924 0.79412 1 4
C14 C 2 0.5260653 0.072094 0.8608975 1 4
H15 H 2 0.538425 -0.02359404 0.8978006 1 4
C15 C 2 0.652064 0.1717322 0.8628276 1 4
H16 H 2 0.6929093 0.2007922 0.9087017 1 4
H17 H 2 0.6422793 0.2926098 0.8371202 1 4
C16 C 2 0.7261612 0.01835667 0.8309908 1 4
H18 H 2 0.7931485 -0.034833 0.8648461 1 4
H19 H 2 0.7626286 0.07913979 0.7961953 1 4
C17 C 2 0.6356131 -0.1483366 0.8006461 1 4
H20 H 2 0.6410343 -0.252017 0.8346983 1 4
C18 C 2 0.4729358 0.0803271 0.7317611 1 4
H21 H 2 0.4451277 -0.0003733979 0.6930102 1 4
H22 H 2 0.5457083 0.1528959 0.7262471 1 4
H23 H 2 0.4076182 0.170111 0.7370888 1 4
C19 C 2 0.1299871 0.3037521 0.8149687 1 4
H24 H 2 0.1010819 0.2213502 0.7767856 1 4
H25 H 2 0.1962882 0.3864276 0.8062746 1 4
H26 H 2 0.06228797 0.384027 0.8234738 1 4
C20 C 2 0.6722163 -0.2404591 0.7376549 1 4
H27 H 2 0.6783901 -0.1348905 0.7056896 1 4
C21 C 2 0.5783223 -0.3930354 0.7025111 1 4
H28 H 2 0.5619193 -0.4878865 0.7347721 1 4
H29 H 2 0.6123383 -0.4582042 0.668152 1 4
H30 H 2 0.5017066 -0.3284548 0.6826164 1 4
C22 C 2 0.8028047 -0.3364322 0.7590943 1 4
H31 H 2 0.8570712 -0.2446567 0.7875443 1 4
H32 H 2 0.7945809 -0.4520451 0.7858015 1 4
C23 C 2 0.8662653 -0.3970895 0.7008135 1 4
H33 H 2 0.9150298 -0.5150675 0.713484 1 4
H34 H 2 0.802265 -0.4283322 0.6619281 1 4
C24 C 2 0.9489501 -0.2429031 0.6821104 1 4
S1g S 2 -0.8686252 -0.8131191 0.6166819 1 4
O1g O 2 -0.8505266 -1.021436 0.596767 1 4
C1g C 2 -1.023294 -0.7487824 0.5772369 1 4
H1g H 2 -1.08169 -0.8105932 0.6004949 1 4
H2g H 2 -1.038809 -0.7921421 0.5313453 1 4
H3g H 2 -1.036019 -0.6095887 0.5846853 1 4
C2g C 2 -0.7882635 -0.6640975 0.566393 1 4
C3g C 2 -0.7541036 -0.47519 0.5882311 1 4
H4g H 2 -0.7689462 -0.4303603 0.6292265 1 4
C4g C 2 -0.6979784 -0.3550132 0.5482481 1 4
H5g H 2 -0.6758291 -0.2278652 0.5626576 1 4
C5g C 2 -0.6737087 -0.4173865 0.487506 1 4
C6g C 2 -0.7057607 -0.606916 0.4679933 1 4
H6g H 2 -0.6886072 -0.6530528 0.4276147 1 4
C7g C 2 -0.763036 -0.7310443 0.5067559 1 4
H7g H 2 -0.7841802 -0.8586413 0.492531 1 4
C8g C 2 -0.6167596 -0.2843267 0.4427526 1 4
H8g H 2 -0.499056 -0.2202203 0.4770811 1 4
H9g H 2 -0.6029021 -0.3871026 0.3845633 1 4
H10g H 2 -0.694959 -0.1209711 0.424677 1 4
